data_7044844
loop_
_publ_author_name
'Biswal, Debanjana'
'Pramanik, Nikhil Ranjan'
'Chakrabarti, Syamal'
'Drew, Michael G. B.'
'Acharya, Krishnendu'
'Chandra, Swarnendu'

_publ_section_title
;
 Syntheses, crystal structures, DFT calculations, protein interaction and
 anticancer activities of water soluble dipicolinic acid-imidazole based
 oxidovanadium(iv) complexes
;
_journal_name_full 'Dalton Transactions'
_journal_paper_doi 10.1039/C7DT02903A
_journal_year 2017
_chemical_formula_sum 'C19 H19 N5 O5 V'
_chemical_formula_weight 448.33
_chemical_name_systematic
;
 ?
;
_space_group_IT_number 15
_symmetry_cell_setting monoclinic
_symmetry_space_group_name_Hall '-C 2yc'
_symmetry_space_group_name_H-M 'C 1 2/c 1'
_atom_sites_solution_hydrogens geom
_atom_sites_solution_primary direct
_atom_sites_solution_secondary difmap
_audit_creation_method SHELXL-97
_audit_update_record
;
2017-06-08 deposited with the CCDC.
2017-11-03 downloaded from the CCDC.
;
_cell_angle_alpha 90.00
_cell_angle_beta 96.434(7)
_cell_angle_gamma 90.00
_cell_formula_units_Z 8
_cell_length_a 22.8084(16)
_cell_length_b 7.7189(5)
_cell_length_c 23.1109(19)
_cell_measurement_reflns_used 13388
_cell_measurement_temperature 150(2)
_cell_measurement_theta_max 30.00
_cell_measurement_theta_min 3.36
_cell_volume 4043.2(5)
_computing_cell_refinement 'Crysalis, Oxford Diffraction'
_computing_data_collection 'Crysalis, Oxford Diffraction'
_computing_data_reduction 'Crysalis, Oxford Diffraction'
_computing_molecular_graphics PLATON(Spek,2004)
_computing_publication_material 'SHELXL-97, PLATON, WINGX (Ferrugia, 2012)'
_computing_structure_refinement 'SHELXL-97 (Sheldrick, 2008)'
_computing_structure_solution 'SHELXS-97 (Sheldrick, 2008)'
_diffrn_ambient_temperature 150(2)
_diffrn_measured_fraction_theta_full 0.991
_diffrn_measured_fraction_theta_max 0.991
_diffrn_measurement_device 'Oxford Diffaction X-Calibor System'
_diffrn_measurement_method '321 frames, counting time 10 s.'
_diffrn_radiation_monochromator graphite
_diffrn_radiation_source 'fine-focus sealed tube'
_diffrn_radiation_type MoK\a
_diffrn_radiation_wavelength 0.71073
_diffrn_reflns_av_R_equivalents 0.0545
_diffrn_reflns_av_sigmaI/netI 0.0782
_diffrn_reflns_limit_h_max 31
_diffrn_reflns_limit_h_min -32
_diffrn_reflns_limit_k_max 5
_diffrn_reflns_limit_k_min -10
_diffrn_reflns_limit_l_max 31
_diffrn_reflns_limit_l_min -32
_diffrn_reflns_number 13388
_diffrn_reflns_theta_full 30.00
_diffrn_reflns_theta_max 30.00
_diffrn_reflns_theta_min 3.36
_diffrn_standards_decay_% n/a
_diffrn_standards_interval_count n/a
_diffrn_standards_interval_time n/a
_exptl_absorpt_coefficient_mu 0.532
_exptl_absorpt_correction_T_max 1.000
_exptl_absorpt_correction_T_min 0.934
_exptl_absorpt_correction_type empirical
_exptl_absorpt_process_details 'ABSPACK, Oxford Diffraction Ltd'
_exptl_crystal_colour black
_exptl_crystal_density_diffrn 1.473
_exptl_crystal_density_method 'not measured'
_exptl_crystal_description needle
_exptl_crystal_F_000 1848
_exptl_crystal_size_max 0.25
_exptl_crystal_size_mid 0.07
_exptl_crystal_size_min 0.07
_refine_diff_density_max 0.379
_refine_diff_density_min -0.557
_refine_diff_density_rms 0.071
_refine_ls_extinction_method none
_refine_ls_goodness_of_fit_ref 1.010
_refine_ls_hydrogen_treatment mixed
_refine_ls_matrix_type full
_refine_ls_number_parameters 271
_refine_ls_number_reflns 5838
_refine_ls_number_restraints 0
_refine_ls_restrained_S_all 1.010
_refine_ls_R_factor_all 0.0813
_refine_ls_R_factor_gt 0.0529
_refine_ls_shift/su_max 0.000
_refine_ls_shift/su_mean 0.000
_refine_ls_structure_factor_coef Fsqd
_refine_ls_weighting_details 'calc w=1/[\s^2^(Fo^2^)+(0.0401P)^2^+0.0000P] where P=(Fo^2^+2Fc^2^)/3'
_refine_ls_weighting_scheme calc
_refine_ls_wR_factor_gt 0.1046
_refine_ls_wR_factor_ref 0.1159
_reflns_number_gt 4186
_reflns_number_total 5838
_reflns_threshold_expression >2sigma(I)
_cod_data_source_file c7dt02903a2.cif
_cod_data_source_block shelxl
_cod_original_sg_symbol_H-M C2/c
_cod_database_code 7044844

loop_
_symmetry_equiv_pos_as_xyz
'x, y, z'
'-x, y, -z+1/2'
'x+1/2, y+1/2, z'
'-x+1/2, y+1/2, -z+1/2'
'-x, -y, -z'
'x, -y, z-1/2'
'-x+1/2, -y+1/2, -z'
'x+1/2, -y+1/2, z-1/2'

loop_
_atom_site_label
_atom_site_type_symbol
_atom_site_fract_x
_atom_site_fract_y
_atom_site_fract_z
_atom_site_U_iso_or_equiv
_atom_site_adp_type
_atom_site_occupancy
_atom_site_symmetry_multiplicity
_atom_site_calc_flag
_atom_site_refinement_flags
V1 V 0.342400(15) 0.42983(4) 0.100884(16) 0.01697(10) Uani 1 1 d .
O1 O 0.27597(7) 0.4156(2) 0.11741(7) 0.0276(4) Uani 1 1 d .
O11 O 0.35524(6) 0.20211(17) 0.06104(7) 0.0194(3) Uani 1 1 d .
C12 C 0.40503(10) 0.1613(3) 0.04143(10) 0.0199(5) Uani 1 1 d .
O13 O 0.41413(8) 0.03172(19) 0.01363(8) 0.0345(4) Uani 1 1 d .
C14 C 0.45334(9) 0.2947(2) 0.05566(9) 0.0168(4) Uani 1 1 d .
C15 C 0.51236(10) 0.2845(3) 0.04675(10) 0.0210(5) Uani 1 1 d .
H15 H 0.5272 0.1880 0.0292 0.025 Uiso 1 1 calc R
C16 C 0.54838(10) 0.4233(3) 0.06496(10) 0.0241(5) Uani 1 1 d .
H16 H 0.5881 0.4205 0.0593 0.029 Uiso 1 1 calc R
C17 C 0.52578(9) 0.5678(3) 0.09173(10) 0.0227(5) Uani 1 1 d .
H17 H 0.5499 0.6605 0.1044 0.027 Uiso 1 1 calc R
C18 C 0.46640(9) 0.5676(2) 0.09861(9) 0.0172(4) Uani 1 1 d .
N19 N 0.43240(7) 0.4332(2) 0.08066(7) 0.0145(3) Uani 1 1 d .
C20 C 0.43102(10) 0.7027(3) 0.12729(10) 0.0199(5) Uani 1 1 d .
O21 O 0.37603(7) 0.66115(18) 0.12909(7) 0.0205(3) Uani 1 1 d .
O22 O 0.45473(7) 0.83493(19) 0.14745(8) 0.0315(4) Uani 1 1 d .
N31 N 0.32088(7) 0.5418(2) 0.01802(8) 0.0177(4) Uani 1 1 d .
C32 C 0.32722(9) 0.7136(3) 0.00197(10) 0.0196(5) Uani 1 1 d .
H32 H 0.3466 0.7991 0.0252 0.023 Uiso 1 1 calc R
C33 C 0.30066(9) 0.7366(3) -0.05280(10) 0.0209(5) Uani 1 1 d .
H33 H 0.2985 0.8392 -0.0740 0.025 Uiso 1 1 calc R
N34 N 0.27755(7) 0.5788(2) -0.07099(8) 0.0186(4) Uani 1 1 d .
C35 C 0.29054(9) 0.4664(3) -0.02738(10) 0.0202(5) Uani 1 1 d .
H35 H 0.2797 0.3502 -0.0287 0.024 Uiso 1 1 calc R
C36 C 0.24141(10) 0.5439(3) -0.12657(10) 0.0253(5) Uani 1 1 d .
H36A H 0.2062 0.6152 -0.1292 0.030 Uiso 1 1 calc R
H36B H 0.2292 0.4235 -0.1277 0.030 Uiso 1 1 calc R
C37 C 0.27430(11) 0.5805(3) -0.17725(11) 0.0286(5) Uani 1 1 d .
H37 H 0.3061 0.5096 -0.1830 0.034 Uiso 1 1 calc R
C38 C 0.26117(13) 0.7063(4) -0.21404(12) 0.0435(7) Uani 1 1 d .
H38A H 0.2296 0.7793 -0.2094 0.052 Uiso 1 1 calc R
H38B H 0.2834 0.7230 -0.2450 0.052 Uiso 1 1 calc R
N41 N 0.38312(8) 0.3281(2) 0.18077(8) 0.0203(4) Uani 1 1 d .
C42 C 0.40134(11) 0.4178(3) 0.23124(11) 0.0311(6) Uani 1 1 d .
H42 H 0.4000 0.5375 0.2355 0.037 Uiso 1 1 calc R
C43 C 0.42128(12) 0.3059(3) 0.27316(11) 0.0358(6) Uani 1 1 d .
H43 H 0.4361 0.3333 0.3112 0.043 Uiso 1 1 calc R
N44 N 0.41568(9) 0.1436(3) 0.24949(9) 0.0277(5) Uani 1 1 d .
C45 C 0.39284(10) 0.1621(3) 0.19414(10) 0.0228(5) Uani 1 1 d .
H45 H 0.3847 0.0708 0.1682 0.027 Uiso 1 1 calc R
C46 C 0.42618(13) -0.0213(3) 0.28125(12) 0.0374(7) Uani 1 1 d .
H46A H 0.4617 -0.0117 0.3084 0.045 Uiso 1 1 calc R
H46B H 0.4322 -0.1132 0.2539 0.045 Uiso 1 1 calc R
C47 C 0.37554(13) -0.0655(3) 0.31344(14) 0.0438(7) Uani 1 1 d .
H47 H 0.3398 -0.0910 0.2917 0.053 Uiso 1 1 calc R
C48 C 0.37737(16) -0.0713(3) 0.36945(16) 0.0559(9) Uani 1 1 d .
H48A H 0.4124 -0.0466 0.3926 0.067 Uiso 1 1 calc R
H48B H 0.3437 -0.1001 0.3866 0.067 Uiso 1 1 calc R

loop_
_atom_site_aniso_label
_atom_site_aniso_U_11
_atom_site_aniso_U_22
_atom_site_aniso_U_33
_atom_site_aniso_U_23
_atom_site_aniso_U_13
_atom_site_aniso_U_12
V1 0.01413(18) 0.01647(17) 0.0208(2) 0.00050(15) 0.00404(14) 0.00063(13)
O1 0.0186(8) 0.0336(9) 0.0318(10) 0.0076(8) 0.0079(7) 0.0031(7)
O11 0.0183(8) 0.0145(7) 0.0255(9) -0.0018(6) 0.0023(6) -0.0029(5)
C12 0.0217(11) 0.0160(9) 0.0220(12) 0.0001(9) 0.0026(9) -0.0003(8)
O13 0.0372(10) 0.0200(8) 0.0481(12) -0.0166(8) 0.0128(9) -0.0058(7)
C14 0.0197(11) 0.0165(9) 0.0142(10) 0.0004(8) 0.0022(8) 0.0016(8)
C15 0.0222(11) 0.0218(10) 0.0196(12) -0.0006(9) 0.0042(9) 0.0067(8)
C16 0.0141(10) 0.0337(12) 0.0249(12) 0.0004(10) 0.0036(9) 0.0019(9)
C17 0.0187(11) 0.0245(11) 0.0242(12) -0.0017(10) -0.0009(9) -0.0060(9)
C18 0.0202(11) 0.0141(9) 0.0168(11) -0.0001(8) 0.0001(8) -0.0010(8)
N19 0.0167(9) 0.0126(7) 0.0145(9) -0.0005(7) 0.0029(7) -0.0005(6)
C20 0.0232(12) 0.0166(9) 0.0190(11) -0.0025(8) -0.0011(9) 0.0023(8)
O21 0.0199(8) 0.0175(7) 0.0243(9) -0.0031(6) 0.0037(7) 0.0030(6)
O22 0.0309(10) 0.0215(8) 0.0406(11) -0.0142(7) -0.0031(8) -0.0017(7)
N31 0.0146(9) 0.0149(8) 0.0240(10) 0.0022(7) 0.0042(7) -0.0005(6)
C32 0.0167(11) 0.0149(9) 0.0277(13) -0.0003(9) 0.0052(9) -0.0013(8)
C33 0.0180(11) 0.0156(9) 0.0302(13) 0.0037(9) 0.0069(10) 0.0006(8)
N34 0.0154(9) 0.0197(8) 0.0209(10) 0.0037(8) 0.0030(7) -0.0012(7)
C35 0.0189(11) 0.0169(9) 0.0253(12) 0.0031(9) 0.0041(9) -0.0007(8)
C36 0.0222(12) 0.0296(12) 0.0234(13) 0.0028(10) -0.0012(10) -0.0013(9)
C37 0.0282(13) 0.0328(13) 0.0249(13) -0.0025(11) 0.0028(10) -0.0011(10)
C38 0.0483(18) 0.0483(17) 0.0335(16) 0.0074(13) 0.0036(14) -0.0047(13)
N41 0.0221(10) 0.0208(9) 0.0186(10) -0.0022(8) 0.0058(8) 0.0009(7)
C42 0.0428(15) 0.0281(12) 0.0226(13) -0.0040(10) 0.0039(11) -0.0054(11)
C43 0.0457(17) 0.0409(14) 0.0198(13) -0.0068(11) -0.0007(12) -0.0056(12)
N44 0.0292(11) 0.0325(10) 0.0209(11) 0.0033(9) 0.0007(9) 0.0086(8)
C45 0.0233(12) 0.0258(11) 0.0189(12) -0.0010(9) 0.0004(9) 0.0048(9)
C46 0.0451(17) 0.0418(15) 0.0251(14) 0.0088(12) 0.0025(12) 0.0222(12)
C47 0.0336(15) 0.0376(15) 0.058(2) 0.0183(15) -0.0054(14) 0.0055(12)
C48 0.065(2) 0.0372(15) 0.071(3) 0.0190(16) 0.0351(19) 0.0273(15)

loop_
_atom_type_symbol
_atom_type_description
_atom_type_scat_dispersion_real
_atom_type_scat_dispersion_imag
_atom_type_scat_source
C C 0.0033 0.0016 'International Tables Vol C Tables 4.2.6.8 and 6.1.1.4'
H H 0.0000 0.0000 'International Tables Vol C Tables 4.2.6.8 and 6.1.1.4'
N N 0.0061 0.0033 'International Tables Vol C Tables 4.2.6.8 and 6.1.1.4'
O O 0.0106 0.0060 'International Tables Vol C Tables 4.2.6.8 and 6.1.1.4'
V V 0.3005 0.5294 'International Tables Vol C Tables 4.2.6.8 and 6.1.1.4'

loop_
_geom_angle_atom_site_label_1
_geom_angle_atom_site_label_2
_geom_angle_atom_site_label_3
_geom_angle
O1 V1 O11 103.74(7)
O1 V1 O21 108.50(7)
O11 V1 O21 147.76(6)
O1 V1 N31 96.55(8)
O11 V1 N31 88.48(6)
O21 V1 N31 88.41(6)
O1 V1 N41 95.76(8)
O11 V1 N41 90.16(6)
O21 V1 N41 86.17(7)
N31 V1 N41 167.59(7)
O1 V1 N19 176.55(7)
O11 V1 N19 73.83(6)
O21 V1 N19 73.94(6)
N31 V1 N19 85.90(7)
N41 V1 N19 81.87(7)
C12 O11 V1 122.90(13)
O13 C12 O11 125.9(2)
O13 C12 C14 120.6(2)
O11 C12 C14 113.56(17)
N19 C14 C15 120.81(19)
N19 C14 C12 110.63(17)
C15 C14 C12 128.55(19)
C14 C15 C16 117.59(19)
C14 C15 H15 121.2
C16 C15 H15 121.2
C15 C16 C17 120.9(2)
C15 C16 H16 119.5
C17 C16 H16 119.5
C18 C17 C16 117.65(19)
C18 C17 H17 121.2
C16 C17 H17 121.2
N19 C18 C17 120.56(19)
N19 C18 C20 110.61(18)
C17 C18 C20 128.79(19)
C14 N19 C18 122.44(18)
C14 N19 V1 118.80(13)
C18 N19 V1 118.46(13)
O22 C20 O21 125.5(2)
O22 C20 C18 120.4(2)
O21 C20 C18 114.00(17)
C20 O21 V1 122.70(13)
C35 N31 C32 105.60(18)
C35 N31 V1 125.94(14)
C32 N31 V1 127.82(15)
C33 C32 N31 109.01(19)
C33 C32 H32 125.5
N31 C32 H32 125.5
C32 C33 N34 106.66(18)
C32 C33 H33 126.7
N34 C33 H33 126.7
C35 N34 C33 107.43(18)
C35 N34 C36 126.43(18)
C33 N34 C36 125.99(18)
N31 C35 N34 111.30(18)
N31 C35 H35 124.3
N34 C35 H35 124.3
N34 C36 C37 111.71(19)
N34 C36 H36A 109.3
C37 C36 H36A 109.3
N34 C36 H36B 109.3
C37 C36 H36B 109.3
H36A C36 H36B 107.9
C38 C37 C36 123.8(2)
C38 C37 H37 118.1
C36 C37 H37 118.1
C37 C38 H38A 120.0
C37 C38 H38B 120.0
H38A C38 H38B 120.0
C45 N41 C42 105.09(19)
C45 N41 V1 127.14(15)
C42 N41 V1 127.62(15)
C43 C42 N41 109.5(2)
C43 C42 H42 125.3
N41 C42 H42 125.3
C42 C43 N44 107.0(2)
C42 C43 H43 126.5
N44 C43 H43 126.5
C45 N44 C43 107.1(2)
C45 N44 C46 126.4(2)
C43 N44 C46 126.1(2)
N41 C45 N44 111.3(2)
N41 C45 H45 124.4
N44 C45 H45 124.4
N44 C46 C47 110.9(2)
N44 C46 H46A 109.5
C47 C46 H46A 109.5
N44 C46 H46B 109.5
C47 C46 H46B 109.5
H46A C46 H46B 108.1
C48 C47 C46 124.9(3)
C48 C47 H47 117.6
C46 C47 H47 117.6
C47 C48 H48A 120.0
C47 C48 H48B 120.0
H48A C48 H48B 120.0

loop_
_geom_bond_atom_site_label_1
_geom_bond_atom_site_label_2
_geom_bond_distance
V1 O1 1.6072(15)
V1 O11 2.0208(14)
V1 O21 2.0222(15)
V1 N31 2.1083(18)
V1 N41 2.1222(19)
V1 N19 2.1559(17)
O11 C12 1.307(2)
C12 O13 1.219(2)
C12 C14 1.517(3)
C14 N19 1.329(2)
C14 C15 1.387(3)
C15 C16 1.387(3)
C15 H15 0.9300
C16 C17 1.401(3)
C16 H16 0.9300
C17 C18 1.381(3)
C17 H17 0.9300
C18 N19 1.333(2)
C18 C20 1.516(3)
C20 O22 1.222(2)
C20 O21 1.300(3)
N31 C35 1.325(3)
N31 C32 1.389(2)
C32 C33 1.352(3)
C32 H32 0.9300
C33 N34 1.374(3)
C33 H33 0.9300
N34 C35 1.338(3)
N34 C36 1.471(3)
C35 H35 0.9300
C36 C37 1.487(3)
C36 H36A 0.9700
C36 H36B 0.9700
C37 C38 1.303(3)
C37 H37 0.9300
C38 H38A 0.9300
C38 H38B 0.9300
N41 C45 1.330(3)
N41 C42 1.380(3)
C42 C43 1.339(4)
C42 H42 0.9300
C43 N44 1.367(3)
C43 H43 0.9300
N44 C45 1.334(3)
N44 C46 1.475(3)
C45 H45 0.9300
C46 C47 1.482(4)
C46 H46A 0.9700
C46 H46B 0.9700
C47 C48 1.291(4)
C47 H47 0.9300
C48 H48A 0.9300
C48 H48B 0.9300
